data_7018246
loop_
_publ_author_name
'Zhu, Wenting'
'He, Cheng'
'Wu, Pengyan'
'Wu, Xiao'
'Duan, Chunying'

_publ_section_title
;
 &quot;Click&quot; post-synthetic modification of metal-organic frameworks
 with chiral functional adduct for heterogeneous asymmetric catalysis.
;
_journal_issue 10
_journal_name_full 'Dalton transactions (Cambridge, England : 2003)'
_journal_page_first 3072
_journal_page_last 3077
_journal_paper_doi 10.1039/c2dt12153k
_journal_volume 41
_journal_year 2012
_chemical_formula_sum 'C42 H30 N4 O11 Zn2'
_chemical_formula_weight 897.44
_chemical_name_systematic
;
?
;
_space_group_IT_number 2
_symmetry_cell_setting triclinic
_symmetry_space_group_name_Hall '-P 1'
_symmetry_space_group_name_H-M 'P -1'
_atom_sites_solution_hydrogens geom
_atom_sites_solution_primary direct
_atom_sites_solution_secondary difmap
_audit_creation_method SHELXL-97
_cell_angle_alpha 100.489(6)
_cell_angle_beta 106.830(6)
_cell_angle_gamma 103.425(6)
_cell_formula_units_Z 1
_cell_length_a 9.4392(7)
_cell_length_b 10.0591(7)
_cell_length_c 11.4120(9)
_cell_measurement_temperature 293(2)
_cell_volume 971.99(14)
_computing_cell_refinement 'Bruker SMART'
_computing_data_collection 'Bruker SMART'
_computing_data_reduction 'Bruker SAINT'
_computing_molecular_graphics 'Bruker SHELXTL'
_computing_publication_material 'Bruker SHELXTL'
_computing_structure_refinement 'Bruker SHELXTL'
_computing_structure_solution 'Bruker SHELXTL'
_diffrn_ambient_temperature 293(2)
_diffrn_measured_fraction_theta_full 0.996
_diffrn_measured_fraction_theta_max 0.996
_diffrn_measurement_device_type 'CCD area detector'
_diffrn_measurement_method 'phi and omega scans'
_diffrn_radiation_monochromator graphite
_diffrn_radiation_source 'fine-focus sealed tube'
_diffrn_radiation_type MoK\a
_diffrn_radiation_wavelength 0.71073
_diffrn_reflns_av_R_equivalents 0.0480
_diffrn_reflns_av_sigmaI/netI 0.0653
_diffrn_reflns_limit_h_max 11
_diffrn_reflns_limit_h_min -11
_diffrn_reflns_limit_k_max 11
_diffrn_reflns_limit_k_min -11
_diffrn_reflns_limit_l_max 13
_diffrn_reflns_limit_l_min -13
_diffrn_reflns_number 8004
_diffrn_reflns_theta_full 25.00
_diffrn_reflns_theta_max 25.00
_diffrn_reflns_theta_min 1.94
_exptl_absorpt_coefficient_mu 1.302
_exptl_absorpt_correction_T_max 0.7807
_exptl_absorpt_correction_T_min 0.7119
_exptl_absorpt_correction_type empirical
_exptl_absorpt_process_details SADABS
_exptl_crystal_colour colorless
_exptl_crystal_density_diffrn 1.533
_exptl_crystal_density_method 'not measured'
_exptl_crystal_description block
_exptl_crystal_F_000 458
_exptl_crystal_size_max 0.28
_exptl_crystal_size_mid 0.22
_exptl_crystal_size_min 0.20
_refine_diff_density_max 1.613
_refine_diff_density_min -0.537
_refine_diff_density_rms 0.133
_refine_ls_extinction_method none
_refine_ls_goodness_of_fit_ref 1.025
_refine_ls_hydrogen_treatment 'riding mode'
_refine_ls_matrix_type full
_refine_ls_number_parameters 264
_refine_ls_number_reflns 3411
_refine_ls_number_restraints 4
_refine_ls_restrained_S_all 1.026
_refine_ls_R_factor_all 0.0792
_refine_ls_R_factor_gt 0.0576
_refine_ls_shift/su_max 0.001
_refine_ls_shift/su_mean 0.000
_refine_ls_structure_factor_coef Fsqd
_refine_ls_weighting_details 'calc w=1/[\s^2^(Fo^2^)+(0.1000P)^2^+0.0000P] where P=(Fo^2^+2Fc^2^)/3'
_refine_ls_weighting_scheme calc
_refine_ls_wR_factor_gt 0.1439
_refine_ls_wR_factor_ref 0.1568
_reflns_number_gt 2613
_reflns_number_total 3411
_reflns_threshold_expression >2sigma(I)
_cod_data_source_file c2dt12153k.txt
_cod_data_source_block 1
_cod_depositor_comments
;
The following automatic conversions were performed:

'_symmetry_cell_setting' value 'Triclinic' changed to 'triclinic'
according to /home/saulius/struct/CIF-dictionaries/cif_core.dic
dictionary named 'cif_core.dic' version 2.4.1 from 2010-06-29.

Automatic conversion script
Id: cif_fix_values 1715 2011-07-08 13:25:40Z adriana 
;
_cod_original_cell_volume 971.98(13)
_cod_original_sg_symbol_H-M 'P-1 '
_cod_database_code 7018246

loop_
_symmetry_equiv_pos_as_xyz
'x, y, z'
'-x, -y, -z'

loop_
_atom_site_label
_atom_site_type_symbol
_atom_site_fract_x
_atom_site_fract_y
_atom_site_fract_z
_atom_site_U_iso_or_equiv
_atom_site_adp_type
_atom_site_occupancy
_atom_site_symmetry_multiplicity
_atom_site_calc_flag
_atom_site_refinement_flags
_atom_site_disorder_assembly
_atom_site_disorder_group
Zn1 Zn 0.65579(6) 0.89239(5) 0.55375(4) 0.0190(2) Uani 1 1 d . . .
O1 O 0.4168(4) 0.8385(3) 0.4970(3) 0.0248(8) Uani 1 1 d . . .
O2 O 0.2172(4) 0.8992(3) 0.3870(3) 0.0238(8) Uani 1 1 d . . .
O3 O 0.3522(4) 0.3249(3) 0.4683(3) 0.0279(8) Uani 1 1 d . . .
O4 O 0.1193(4) 0.1721(3) 0.3910(3) 0.0331(9) Uani 1 1 d . . .
N1 N 0.6540(4) 0.8878(4) 0.3649(3) 0.0190(8) Uani 1 1 d . . .
N2 N 0.6542(4) 0.9056(4) -0.2564(3) 0.0214(9) Uani 1 1 d . . .
C1 C 0.1767(6) 0.6594(5) 0.3949(5) 0.0314(12) Uani 1 1 d . . .
C2 C 0.2380(6) 0.5534(5) 0.4262(5) 0.0277(11) Uani 1 1 d . B .
H2A H 0.3406 0.5762 0.4796 0.033 Uiso 1 1 calc R A 1
C7 C 0.2778(5) 0.8101(5) 0.4291(4) 0.0211(10) Uani 1 1 d . . .
C8 C 0.2071(6) 0.2956(5) 0.4197(4) 0.0263(11) Uani 1 1 d D . .
C12 C 0.5279(5) 0.8234(5) 0.2609(4) 0.0266(11) Uani 1 1 d . . .
H12A H 0.4379 0.7735 0.2709 0.032 Uiso 1 1 calc R . .
C13 C 0.5238(6) 0.8267(5) 0.1405(4) 0.0273(11) Uani 1 1 d . . .
H13A H 0.4319 0.7814 0.0721 0.033 Uiso 1 1 calc R . .
C14 C 0.6563(5) 0.8974(5) 0.1194(4) 0.0194(10) Uani 1 1 d . . .
C15 C 0.7895(5) 0.9630(6) 0.2288(4) 0.0300(12) Uani 1 1 d . . .
H15A H 0.8822 1.0109 0.2215 0.036 Uiso 1 1 calc R . .
C16 C 0.7829(5) 0.9565(5) 0.3463(4) 0.0291(12) Uani 1 1 d . . .
H16A H 0.8724 1.0020 0.4170 0.035 Uiso 1 1 calc R . .
C17 C 0.6570(5) 0.9035(5) -0.0082(4) 0.0217(10) Uani 1 1 d . . .
C18 C 0.5354(6) 0.8186(6) -0.1157(5) 0.0358(13) Uani 1 1 d . . .
H18A H 0.4506 0.7575 -0.1072 0.043 Uiso 1 1 calc R . .
C19 C 0.5368(6) 0.8223(6) -0.2360(4) 0.0334(13) Uani 1 1 d . . .
H19A H 0.4518 0.7638 -0.3059 0.040 Uiso 1 1 calc R . .
C20 C 0.7743(6) 0.9922(6) -0.1521(4) 0.0324(13) Uani 1 1 d . . .
H20A H 0.8568 1.0531 -0.1634 0.039 Uiso 1 1 calc R . .
C21 C 0.7788(6) 0.9938(6) -0.0302(4) 0.0331(12) Uani 1 1 d . . .
H21A H 0.8634 1.0552 0.0384 0.040 Uiso 1 1 calc R . .
O5 O -0.2278(8) 0.4424(8) 0.2033(7) 0.0368(17) Uiso 0.50 1 d P B 1
C5 C -0.0721(11) 0.4847(11) 0.2711(9) 0.027(2) Uiso 0.50 1 d P B 1
C3 C 0.1448(13) 0.4104(11) 0.3771(11) 0.020(3) Uiso 0.50 1 d PD B 1
C4 C -0.0111(12) 0.3796(11) 0.3077(10) 0.025(2) Uiso 0.50 1 d P B 1
H4A H -0.0761 0.2871 0.2852 0.031 Uiso 0.50 1 calc PR B 1
C6 C 0.0254(11) 0.6234(10) 0.3066(9) 0.020(2) Uiso 0.50 1 d P B 1
H6A H -0.0093 0.6919 0.2721 0.024 Uiso 0.50 1 calc PR B 1
C9 C -0.2998(15) 0.5475(14) 0.1534(13) 0.039(3) Uiso 0.50 1 d PD B 1
H9A H -0.4121 0.5126 0.1259 0.046 Uiso 0.50 1 calc PR B 1
H9B H -0.2634 0.6375 0.2174 0.046 Uiso 0.50 1 calc PR B 1
C10 C -0.245(2) 0.563(2) 0.0382(15) 0.058(5) Uiso 0.50 1 d PD B 1
C11 C -0.200(2) 0.571(2) -0.0487(15) 0.087(5) Uiso 0.50 1 d PD B 1
H11 H -0.1649 0.5773 -0.1164 0.105 Uiso 0.50 1 calc PR B 1
O1W O -0.5445(13) 0.4813(11) 0.2847(8) 0.073(3) Uani 0.50 1 d P C 1
O5' O -0.2436(8) 0.4577(8) 0.2897(6) 0.0347(17) Uiso 0.50 1 d P B 2
C9' C -0.3192(14) 0.5537(13) 0.2431(11) 0.041(3) Uiso 0.50 1 d PD B 2
H9'A H -0.2727 0.6481 0.3011 0.050 Uiso 0.50 1 calc PR B 2
H9'B H -0.4288 0.5224 0.2314 0.050 Uiso 0.50 1 calc PR B 2
C3' C 0.1394(13) 0.4185(11) 0.4106(11) 0.021(3) Uiso 0.50 1 d PD B 2
C4' C -0.0215(11) 0.3899(11) 0.3598(9) 0.022(2) Uiso 0.50 1 d P B 2
H4'A H -0.0862 0.2985 0.3438 0.026 Uiso 0.50 1 calc PR B 2
C5' C -0.0848(11) 0.4956(10) 0.3335(9) 0.021(2) Uiso 0.50 1 d P B 2
C6' C 0.0108(11) 0.6346(11) 0.3568(10) 0.021(2) Uiso 0.50 1 d P B 2
H6'A H -0.0316 0.7085 0.3479 0.026 Uiso 0.50 1 calc PR B 2
C10' C -0.2949(14) 0.5523(14) 0.1123(11) 0.033(3) Uiso 0.50 1 d PD B 2
C11' C -0.290(3) 0.562(3) 0.0168(18) 0.086(8) Uiso 0.50 1 d PD B 2
H11' H -0.2853 0.5705 -0.0620 0.103 Uiso 0.50 1 calc PR B 2

loop_
_atom_site_aniso_label
_atom_site_aniso_U_11
_atom_site_aniso_U_22
_atom_site_aniso_U_33
_atom_site_aniso_U_23
_atom_site_aniso_U_13
_atom_site_aniso_U_12
Zn1 0.0200(3) 0.0134(3) 0.0212(3) 0.0060(2) 0.0043(2) 0.0034(2)
O1 0.0180(17) 0.0206(18) 0.0316(17) 0.0071(14) 0.0052(14) 0.0022(14)
O2 0.0266(18) 0.0127(16) 0.0286(16) 0.0087(13) 0.0021(14) 0.0064(14)
O3 0.0202(18) 0.0204(18) 0.0400(19) 0.0095(15) 0.0046(15) 0.0070(14)
O4 0.0283(19) 0.0138(18) 0.052(2) 0.0103(16) 0.0065(16) 0.0041(15)
N1 0.0160(19) 0.0112(19) 0.0267(19) 0.0035(15) 0.0044(16) 0.0035(16)
N2 0.0164(19) 0.0120(19) 0.029(2) 0.0035(16) 0.0019(16) 0.0001(16)
C1 0.021(3) 0.012(3) 0.047(3) 0.008(2) -0.003(2) 0.000(2)
C2 0.020(2) 0.020(3) 0.037(3) 0.011(2) 0.002(2) 0.006(2)
C7 0.022(2) 0.018(2) 0.021(2) 0.0048(19) 0.0063(19) 0.002(2)
C8 0.029(3) 0.020(3) 0.031(2) 0.012(2) 0.007(2) 0.010(2)
C12 0.021(2) 0.029(3) 0.029(2) 0.010(2) 0.008(2) 0.004(2)
C13 0.021(2) 0.032(3) 0.021(2) 0.003(2) 0.0015(19) 0.004(2)
C14 0.013(2) 0.010(2) 0.028(2) 0.0003(18) 0.0017(18) -0.0003(18)
C15 0.016(2) 0.037(3) 0.024(2) 0.005(2) 0.004(2) -0.008(2)
C16 0.019(2) 0.033(3) 0.023(2) 0.003(2) 0.001(2) -0.004(2)
C17 0.016(2) 0.016(2) 0.026(2) 0.0030(19) 0.0009(18) 0.0019(19)
C18 0.031(3) 0.036(3) 0.029(3) 0.011(2) 0.008(2) -0.008(2)
C19 0.030(3) 0.033(3) 0.022(2) 0.005(2) 0.003(2) -0.009(2)
C20 0.023(3) 0.038(3) 0.025(2) 0.007(2) 0.004(2) -0.006(2)
C21 0.026(3) 0.035(3) 0.027(2) 0.006(2) 0.005(2) -0.004(2)
O1W 0.087(8) 0.068(7) 0.058(6) 0.011(5) 0.029(5) 0.011(6)

loop_
_atom_type_symbol
_atom_type_description
_atom_type_scat_dispersion_real
_atom_type_scat_dispersion_imag
_atom_type_scat_source
C C 0.0033 0.0016 'International Tables Vol C Tables 4.2.6.8 and 6.1.1.4'
H H 0.0000 0.0000 'International Tables Vol C Tables 4.2.6.8 and 6.1.1.4'
N N 0.0061 0.0033 'International Tables Vol C Tables 4.2.6.8 and 6.1.1.4'
O O 0.0106 0.0060 'International Tables Vol C Tables 4.2.6.8 and 6.1.1.4'
Zn Zn 0.2839 1.4301 'International Tables Vol C Tables 4.2.6.8 and 6.1.1.4'

loop_
_geom_angle_atom_site_label_1
_geom_angle_atom_site_label_2
_geom_angle_atom_site_label_3
_geom_angle
_geom_angle_site_symmetry_1
_geom_angle_site_symmetry_3
O2 Zn1 O1 119.22(13) 2_676 .
O2 Zn1 O3 149.20(13) 2_676 2_666
O1 Zn1 O3 91.28(13) . 2_666
O2 Zn1 N1 89.64(13) 2_676 .
O1 Zn1 N1 92.54(13) . .
O3 Zn1 N1 93.44(13) 2_666 .
O2 Zn1 N2 88.65(13) 2_676 1_556
O1 Zn1 N2 86.57(13) . 1_556
O3 Zn1 N2 89.05(13) 2_666 1_556
N1 Zn1 N2 177.38(14) . 1_556
O2 Zn1 O4 90.45(12) 2_676 2_666
O1 Zn1 O4 149.83(13) . 2_666
O3 Zn1 O4 58.81(12) 2_666 2_666
N1 Zn1 O4 93.08(14) . 2_666
N2 Zn1 O4 88.92(14) 1_556 2_666
O2 Zn1 C8 119.59(15) 2_676 2_666
O1 Zn1 C8 120.61(15) . 2_666
O3 Zn1 C8 29.61(14) 2_666 2_666
N1 Zn1 C8 95.38(15) . 2_666
N2 Zn1 C8 87.19(15) 1_556 2_666
O4 Zn1 C8 29.28(14) 2_666 2_666
C7 O1 Zn1 161.2(3) . .
C7 O2 Zn1 119.1(3) . 2_676
C8 O3 Zn1 93.4(3) . 2_666
C8 O4 Zn1 85.7(3) . 2_666
C12 N1 C16 116.4(4) . .
C12 N1 Zn1 123.4(3) . .
C16 N1 Zn1 120.1(3) . .
C19 N2 C20 116.7(4) . .
C19 N2 Zn1 120.7(3) . 1_554
C20 N2 Zn1 122.5(3) . 1_554
C6 C1 C2 119.7(6) . .
C6 C1 C6' 25.2(4) . .
C2 C1 C6' 119.5(6) . .
C6 C1 C7 117.6(5) . .
C2 C1 C7 121.3(4) . .
C6' C1 C7 117.5(6) . .
C1 C2 C3 119.8(6) . .
C1 C2 C3' 120.3(6) . .
C3 C2 C3' 16.2(6) . .
O1 C7 O2 124.4(4) . .
O1 C7 C1 117.5(4) . .
O2 C7 C1 118.1(4) . .
O4 C8 O3 121.7(4) . .
O4 C8 C3 120.4(6) . .
O3 C8 C3 117.1(6) . .
O4 C8 C3' 120.2(6) . .
O3 C8 C3' 117.8(6) . .
C3 C8 C3' 15.0(6) . .
O4 C8 Zn1 65.0(3) . 2_666
O3 C8 Zn1 57.0(2) . 2_666
C3 C8 Zn1 164.7(6) . 2_666
C3' C8 Zn1 174.7(5) . 2_666
N1 C12 C13 123.7(4) . .
C12 C13 C14 120.7(4) . .
C13 C14 C15 115.5(4) . .
C13 C14 C17 122.5(4) . .
C15 C14 C17 122.1(4) . .
C16 C15 C14 120.1(4) . .
N1 C16 C15 123.6(4) . .
C18 C17 C21 115.4(4) . .
C18 C17 C14 121.2(4) . .
C21 C17 C14 123.5(4) . .
C17 C18 C19 121.3(5) . .
N2 C19 C18 123.1(4) . .
N2 C20 C21 122.8(5) . .
C20 C21 C17 120.7(4) . .
C5 O5 C9 119.1(9) . .
O5 C5 C4 116.0(9) . .
O5 C5 C6 124.7(9) . .
C4 C5 C6 119.2(9) . .
C4 C3 C2 119.1(8) . .
C4 C3 C8 120.0(9) . .
C2 C3 C8 119.9(8) . .
C3 C4 C5 121.0(10) . .
C1 C6 C5 119.6(8) . .
C10 C9 O5 103.7(11) . .
C11 C10 C9 177(2) . .
C5' O5' C9' 119.5(8) . .
O5' C9' C10' 104.3(9) . .
C4' C3' C2 120.0(8) . .
C4' C3' C8 119.3(9) . .
C2 C3' C8 119.3(8) . .
C5' C4' C3' 120.6(9) . .
O5' C5' C4' 115.8(9) . .
O5' C5' C6' 123.4(9) . .
C4' C5' C6' 120.7(9) . .
C5' C6' C1 118.2(8) . .
C11' C10' C9' 171.0(18) . .

loop_
_geom_bond_atom_site_label_1
_geom_bond_atom_site_label_2
_geom_bond_distance
_geom_bond_site_symmetry_2
Zn1 O2 2.034(3) 2_676
Zn1 O1 2.064(3) .
Zn1 O3 2.135(3) 2_666
Zn1 N1 2.142(4) .
Zn1 N2 2.151(4) 1_556
Zn1 O4 2.311(3) 2_666
Zn1 C8 2.542(5) 2_666
O1 C7 1.249(5) .
O2 C7 1.263(5) .
O2 Zn1 2.034(3) 2_676
O3 C8 1.258(6) .
O3 Zn1 2.135(3) 2_666
O4 C8 1.247(6) .
O4 Zn1 2.311(3) 2_666
N1 C12 1.338(5) .
N1 C16 1.347(6) .
N2 C19 1.332(6) .
N2 C20 1.358(6) .
N2 Zn1 2.151(4) 1_554
C1 C6 1.406(10) .
C1 C2 1.381(7) .
C1 C6' 1.445(11) .
C1 C7 1.503(6) .
C2 C3 1.411(12) .
C2 C3' 1.404(12) .
C8 C3 1.507(10) .
C8 C3' 1.524(10) .
C8 Zn1 2.542(5) 2_666
C12 C13 1.371(6) .
C13 C14 1.396(6) .
C14 C15 1.408(6) .
C14 C17 1.471(7) .
C15 C16 1.373(7) .
C17 C18 1.378(6) .
C17 C21 1.405(7) .
C18 C19 1.384(7) .
C20 C21 1.376(7) .
O5 C5 1.368(12) .
O5 C9 1.494(15) .
C5 C4 1.388(14) .
C5 C6 1.393(14) .
C3 C4 1.383(15) .
C9 C10 1.567(16) .
C10 C11 1.194(15) .
O5' C5' 1.368(12) .
O5' C9' 1.419(13) .
C9' C10' 1.572(14) .
C3' C4' 1.397(15) .
C4' C5' 1.373(14) .
C5' C6' 1.408(13) .
C10' C11' 1.127(16) .
